data_7042540
loop_
_publ_author_name
'Bayaguud, Aruuhan'
'Li, JianDa'
'She, Shan'
'Wei, Yongge'

_publ_section_title
;
 A simple synthetic route to polyoxovanadate-based organic-inorganic
 hybrids using EEDQ as an ester coupling agent.
;
_journal_issue 14
_journal_name_full 'Dalton transactions (Cambridge, England : 2003)'
_journal_page_first 4602
_journal_page_last 4608
_journal_paper_doi 10.1039/c7dt00274b
_journal_volume 46
_journal_year 2017
_chemical_formula_moiety '2(C7 H8 F3 O11.5 V3), 2(C16 H36 N)'
_chemical_formula_sum 'C46 H88 F6 N2 O23 V6'
_chemical_formula_weight 1456.82
_space_group_crystal_system monoclinic
_space_group_IT_number 14
_space_group_name_Hall '-P 2ybc'
_space_group_name_H-M_alt 'P 1 21/c 1'
_symmetry_space_group_name_Hall '-P 2ybc'
_symmetry_space_group_name_H-M 'P 1 21/c 1'
_atom_sites_solution_hydrogens geom
_audit_creation_date 2016-08-19
_audit_creation_method
;
Olex2 1.2
(compiled 2016.02.19 svn.r3266 for OlexSys, GUI svn.r5155)
;
_audit_update_record
;
2016-09-10 deposited with the CCDC.
2017-02-17 downloaded from the CCDC.
;
_cell_angle_alpha 90
_cell_angle_beta 102.9704(17)
_cell_angle_gamma 90
_cell_formula_units_Z 4
_cell_length_a 22.5215(4)
_cell_length_b 15.8480(2)
_cell_length_c 18.2434(3)
_cell_measurement_reflns_used 11294
_cell_measurement_temperature 105.5
_cell_measurement_theta_max 29.1806
_cell_measurement_theta_min 3.0412
_cell_volume 6345.32(18)
_computing_cell_refinement
;
CrysAlisPro, Agilent Technologies,
Version 1.171.35.11 (release 16-05-2011 CrysAlis171 .NET)
(compiled May 16 2011,17:55:39)
;
_computing_data_collection
;
CrysAlisPro, Agilent Technologies,
Version 1.171.35.11 (release 16-05-2011 CrysAlis171 .NET)
(compiled May 16 2011,17:55:39)
;
_computing_data_reduction
;
CrysAlisPro, Agilent Technologies,
Version 1.171.35.11 (release 16-05-2011 CrysAlis171 .NET)
(compiled May 16 2011,17:55:39)
;
_computing_molecular_graphics 'Olex2 (Dolomanov et al., 2009)'
_computing_publication_material 'Olex2 (Dolomanov et al., 2009)'
_computing_structure_refinement 'ShelXL (Sheldrick, 2015)'
_computing_structure_solution 'ShelXT (Sheldrick, 2015)'
_diffrn_ambient_temperature 105.5
_diffrn_detector_area_resol_mean 16.0971
_diffrn_measured_fraction_theta_full 0.998
_diffrn_measured_fraction_theta_max 0.998
_diffrn_measurement_details
;
#__ type_ start__ end____ width___ exp.time_
  1 omega    9.00   35.00   1.0000    5.0000
omega____ theta____ kappa____ phi______ frames
    -      -16.0609   77.0000 -120.0000 26

#__ type_ start__ end____ width___ exp.time_
  2 omega  -46.00  -11.00   1.0000    5.0000
omega____ theta____ kappa____ phi______ frames
    -      -16.0609   77.0000   90.0000 35

#__ type_ start__ end____ width___ exp.time_
  3 omega  -86.00   12.00   1.0000    5.0000
omega____ theta____ kappa____ phi______ frames
    -      -16.0609  -77.0000  -90.0000 98

#__ type_ start__ end____ width___ exp.time_
  4 omega   10.00   36.00   1.0000    5.0000
omega____ theta____ kappa____ phi______ frames
    -       21.1390  -53.0000  -65.0000 26

#__ type_ start__ end____ width___ exp.time_
  5 omega   20.00   46.00   1.0000    5.0000
omega____ theta____ kappa____ phi______ frames
    -       21.1390  -37.0000  -60.0000 26

#__ type_ start__ end____ width___ exp.time_
  6 omega  -38.00   18.00   1.0000    5.0000
omega____ theta____ kappa____ phi______ frames
    -       21.1390  -37.0000   30.0000 56

#__ type_ start__ end____ width___ exp.time_
  7 omega   -5.00   82.00   1.0000    5.0000
omega____ theta____ kappa____ phi______ frames
    -       21.1390   37.0000 -150.0000 87
;
_diffrn_measurement_device_type 'Xcalibur, Eos, Gemini'
_diffrn_measurement_method '\w scans'
_diffrn_orient_matrix_UB_11 -0.0034430000
_diffrn_orient_matrix_UB_12 -0.0286628000
_diffrn_orient_matrix_UB_13 0.0286251000
_diffrn_orient_matrix_UB_21 0.0321217000
_diffrn_orient_matrix_UB_22 -0.0033836000
_diffrn_orient_matrix_UB_23 0.0118683000
_diffrn_orient_matrix_UB_31 0.0002784000
_diffrn_orient_matrix_UB_32 0.0342248000
_diffrn_orient_matrix_UB_33 0.0251405000
_diffrn_radiation_monochromator graphite
_diffrn_radiation_type MoK\a
_diffrn_radiation_wavelength 0.71073
_diffrn_reflns_av_R_equivalents 0.0321
_diffrn_reflns_av_unetI/netI 0.0365
_diffrn_reflns_Laue_measured_fraction_full 0.998
_diffrn_reflns_Laue_measured_fraction_max 0.998
_diffrn_reflns_limit_h_max 27
_diffrn_reflns_limit_h_min -27
_diffrn_reflns_limit_k_max 16
_diffrn_reflns_limit_k_min -19
_diffrn_reflns_limit_l_max 22
_diffrn_reflns_limit_l_min -21
_diffrn_reflns_number 39135
_diffrn_reflns_point_group_measured_fraction_full 0.998
_diffrn_reflns_point_group_measured_fraction_max 0.998
_diffrn_reflns_theta_full 25.242
_diffrn_reflns_theta_max 26.000
_diffrn_reflns_theta_min 3.047
_diffrn_source 'Enhance (Mo) X-ray Source'
_exptl_absorpt_coefficient_mu 0.938
_exptl_absorpt_correction_T_max 0.829
_exptl_absorpt_correction_T_min 0.727
_exptl_absorpt_correction_type multi-scan
_exptl_absorpt_process_details
;
CrysAlisPro, Agilent Technologies,
Version 1.171.35.11 (release 16-05-2011 CrysAlis171 .NET)
(compiled May 16 2011,17:55:39)
Empirical absorption correction using spherical harmonics,
 implemented in SCALE3 ABSPACK scaling algorithm.
;
_exptl_crystal_colour red
_exptl_crystal_density_diffrn 1.525
_exptl_crystal_description block
_exptl_crystal_F_000 3016
_exptl_crystal_size_max 0.35
_exptl_crystal_size_mid 0.35
_exptl_crystal_size_min 0.20
_refine_diff_density_max 1.656
_refine_diff_density_min -1.587
_refine_diff_density_rms 0.076
_refine_ls_extinction_method none
_refine_ls_goodness_of_fit_ref 1.032
_refine_ls_hydrogen_treatment constr
_refine_ls_matrix_type full
_refine_ls_number_parameters 835
_refine_ls_number_reflns 12449
_refine_ls_number_restraints 22
_refine_ls_restrained_S_all 1.033
_refine_ls_R_factor_all 0.0549
_refine_ls_R_factor_gt 0.0433
_refine_ls_shift/su_max 0.001
_refine_ls_shift/su_mean 0.000
_refine_ls_structure_factor_coef Fsqd
_refine_ls_weighting_details 'w=1/[\s^2^(Fo^2^)+(0.0375P)^2^+12.8423P] where P=(Fo^2^+2Fc^2^)/3'
_refine_ls_weighting_scheme calc
_refine_ls_wR_factor_gt 0.1002
_refine_ls_wR_factor_ref 0.1071
_reflns_Friedel_coverage 0.000
_reflns_number_gt 10379
_reflns_number_total 12449
_reflns_threshold_expression 'I > 2\s(I)'
_cod_data_source_file c7dt00274b2.cif
_cod_data_source_block exp_sanfuyichun
_cod_depositor_comments 'Adding full bibliography for 7042538--7042542.cif.'
_cod_original_cell_volume 6345.29(19)
_cod_database_code 7042540
_shelx_space_group_comment
;
The symmetry employed for this shelxl refinement is uniquely defined
by the following loop, which should always be used as a source of
symmetry information in preference to the above space-group names.
They are only intended as comments.
;
_reflns_odcompleteness_completeness 99.72
_reflns_odcompleteness_iscentric 1
_reflns_odcompleteness_theta 26.32
_olex2_refinement_description
;
1. Fixed Uiso
 At 1.2 times of:
  All C(H,H) groups, All C(H,H,H,H) groups
 At 1.5 times of:
  All C(H,H,H) groups
2. Rigid bond restraints
 C7, C12, C13
 with sigma for 1-2 distances of 0.01 and sigma for 1-3 distances of 0.01
 C11, C10
 with sigma for 1-2 distances of 0.01 and sigma for 1-3 distances of 0.01
3. Uiso/Uaniso restraints and constraints
C7 \\sim C12 \\sim C13: within 2A with sigma of 0.01 and sigma for terminal
atoms of 0.02
C11 \\sim C10: within 2A with sigma of 0.04 and sigma for terminal atoms of 0.08
Uanis(C19) = Uanis(C1A)
Uanis(C15) = Uanis(C8) = Uanis(C1D)
Uanis(C1C) = Uanis(C1E)
Uanis(N) = Uanis(C1) = Uanis(C10)
Uanis(C42) = Uanis(O25) = Uanis(O55)
4. Others
 Sof(C1)=Sof(H1A)=Sof(H1B)=Sof(C7)=Sof(H7A)=Sof(H7B)=Sof(C12)=Sof(H12A)=
 Sof(H12B)=Sof(C13)=Sof(H13A)=Sof(H13B)=Sof(H13C)=1-FVAR(1)
 Sof(C0AA)=Sof(H0AA)=Sof(H0AB)=Sof(C1AA)=Sof(H1AA)=Sof(H1AB)=Sof(H1AC)=
 Sof(C11)=Sof(H11A)=Sof(H11B)=Sof(C10)=Sof(H10A)=Sof(H10B)=FVAR(1)
 Sof(C16)=Sof(H16A)=Sof(H16B)=Sof(C17)=Sof(H17A)=Sof(H17B)=Sof(C19)=Sof(H19A)=
 Sof(H19B)=Sof(C1A)=Sof(H1AD)=Sof(H1AE)=Sof(H1AF)=1-FVAR(2)
 Sof(C2)=Sof(H2A)=Sof(H2B)=Sof(C9)=Sof(H9A)=Sof(H9B)=Sof(C18)=Sof(H18A)=
 Sof(H18B)=Sof(H18C)=Sof(C1B)=Sof(H1BA)=Sof(H1BB)=FVAR(2)
 Sof(H3BC)=Sof(H3BD)=Sof(C1C)=Sof(H1CA)=Sof(H1CB)=Sof(H1CC)=Sof(C1E)=Sof(H1EA)=
 Sof(H1EB)=1-FVAR(3)
 Sof(H3AA)=Sof(H3AB)=Sof(C4)=Sof(H4A)=Sof(H4B)=Sof(H4C)=Sof(C5)=Sof(H5A)=
 Sof(H5B)=FVAR(3)
 Sof(H65C)=Sof(H65D)=Sof(C8)=Sof(H8A)=Sof(H8B)=Sof(C15)=Sof(H15A)=Sof(H15B)=
 Sof(C1D)=Sof(H1DA)=Sof(H1DB)=Sof(H1DC)=1-FVAR(4)
 Sof(H65A)=Sof(H65B)=Sof(C77)=Sof(H77A)=Sof(H77B)=Sof(C6)=Sof(H6A)=Sof(H6B)=
 Sof(H6C)=Sof(C14)=Sof(H14A)=Sof(H14B)=FVAR(4)
5.a Secondary CH2 refined with riding coordinates:
 C26(H26A,H26B), C35(H35A,H35B), C38(H38A,H38B), C41(H41A,H41B), C43(H43A,
 H43B), C50(H50A,H50B), C56(H56A,H56B), C61(H61A,H61B), C65(H65A,H65B),
 C65(H65C,H65D), C77(H77A,H77B), C28(H28A,H28B), C30(H30A,H30B), C32(H32A,H32B),
  C33(H33A,H33B), C34(H34A,H34B), C39(H39A,H39B), C40(H40A,H40B), C44(H44A,
 H44B), C46(H46A,H46B), C52(H52A,H52B), C53(H53A,H53B), C57(H57A,H57B), C1(H1A,
 H1B), C3(H3AA,H3AB), C3(H3BC,H3BD), C5(H5A,H5B), C7(H7A,H7B), C0AA(H0AA,H0AB),
 C11(H11A,H11B), C12(H12A,H12B), C10(H10A,H10B), C21(H21A,H21B), C2(H2A,H2B),
 C9(H9A,H9B), C14(H14A,H14B), C16(H16A,H16B), C17(H17A,H17B), C19(H19A,H19B),
 C1B(H1BA,H1BB), C8(H8A,H8B), C15(H15A,H15B), C1E(H1EA,H1EB)
5.b Me refined with riding coordinates:
 C1A(H1AD,H1AE,H1AF)
5.c Idealised Me refined as rotating group:
 C45(H45A,H45B,H45C), C59(H59A,H59B,H59C), C64(H64A,H64B,H64C), C67(H67A,H67B,
 H67C), C4(H4A,H4B,H4C), C1AA(H1AA,H1AB,H1AC), C13(H13A,H13B,H13C), C6(H6A,H6B,
 H6C), C1C(H1CA,H1CB,H1CC), C18(H18A,H18B,H18C), C1D(H1DA,H1DB,H1DC)
;
_shelx_shelxl_version_number 2014/7
_olex2_submission_special_instructions 'No special instructions were received'

loop_
_space_group_symop_operation_xyz
'x, y, z'
'-x, y+1/2, -z+1/2'
'-x, -y, -z'
'x, -y-1/2, z-1/2'

loop_
_atom_site_label
_atom_site_type_symbol
_atom_site_fract_x
_atom_site_fract_y
_atom_site_fract_z
_atom_site_U_iso_or_equiv
_atom_site_adp_type
_atom_site_occupancy
_atom_site_site_symmetry_order
_atom_site_calc_flag
_atom_site_refinement_flags_posn
_atom_site_refinement_flags_adp
_atom_site_refinement_flags_occupancy
_atom_site_disorder_assembly
_atom_site_disorder_group
V1 V 0.48278(2) 0.36337(3) 0.47039(3) 0.01505(11) Uani 1 1 d . . . . .
V2 V 0.03974(2) 0.37075(3) 0.50219(3) 0.01725(11) Uani 1 1 d . . . . .
V3 V 0.08846(2) 0.56813(3) 0.50237(3) 0.01848(11) Uani 1 1 d . . . . .
V4 V 0.44498(2) 0.50080(3) 0.58797(2) 0.01529(11) Uani 1 1 d . . . . .
V5 V 0.00802(2) 0.50723(3) 0.62390(3) 0.01725(11) Uani 1 1 d . . . . .
V6 V 0.42416(2) 0.54859(3) 0.40754(3) 0.01580(11) Uani 1 1 d . . . . .
O1 O 0.53031(8) 0.38804(12) 0.40449(10) 0.0160(4) Uani 1 1 d . . . . .
O2 O 0.54712(9) 0.35050(12) 0.55075(10) 0.0167(4) Uani 1 1 d . . . . .
O3 O 0.41279(8) 0.42155(12) 0.39844(10) 0.0150(4) Uani 1 1 d . . . . .
O4 O 0.02586(9) 0.38993(12) 0.39988(10) 0.0186(4) Uani 1 1 d . . . . .
O5 O 0.11410(9) 0.44634(12) 0.51424(11) 0.0181(4) Uani 1 1 d . . . . .
O6 O 0.38283(8) 0.53238(11) 0.49393(10) 0.0144(4) Uani 1 1 d . . . . .
O7 O 0.48346(9) 0.53802(12) 0.35384(10) 0.0166(4) Uani 1 1 d . . . . .
O8 O 0.42929(8) 0.38345(11) 0.54461(10) 0.0149(4) Uani 1 1 d . . . . .
O9 O -0.06489(9) 0.44978(12) 0.59869(11) 0.0199(4) Uani 1 1 d . . . . .
O10 O -0.03875(9) 0.33971(12) 0.49836(11) 0.0199(4) Uani 1 1 d . . . . .
O11 O 0.08896(9) 0.55518(12) 0.61355(11) 0.0182(4) Uani 1 1 d . . . . .
O12 O 0.36457(9) 0.57355(12) 0.34507(11) 0.0204(4) Uani 1 1 d . . . . .
O13 O 0.45988(9) 0.26845(12) 0.44935(11) 0.0196(4) Uani 1 1 d . . . . .
O14 O 0.04934(9) 0.39597(12) 0.61189(10) 0.0184(4) Uani 1 1 d . . . . .
O15 O 0.07751(10) 0.28450(12) 0.51315(11) 0.0227(4) Uani 1 1 d . . . . .
O16 O 0.22308(9) 0.41420(14) 0.40445(12) 0.0262(5) Uani 1 1 d . . . . .
O17 O 0.0000 0.5000 0.5000 0.0152(5) Uani 1 2 d S T P . .
O18 O 0.15551(10) 0.60757(13) 0.51427(12) 0.0253(5) Uani 1 1 d . . . . .
O19 O 0.5000 0.5000 0.5000 0.0129(5) Uani 1 2 d S T P . .
O21 O 0.39826(9) 0.49576(12) 0.64250(11) 0.0197(4) Uani 1 1 d . . . . .
O22 O 0.02457(10) 0.50665(12) 0.71431(11) 0.0225(4) Uani 1 1 d . . . . .
O23 O 0.25351(10) 0.28853(15) 0.45678(14) 0.0343(6) Uani 1 1 d . . . . .
F24 F 0.10255(11) 0.33152(18) 0.26260(13) 0.0622(7) Uani 1 1 d . . . . .
O25 O 0.20784(12) 0.40603(18) 0.77638(14) 0.0439(4) Uani 1 1 d . . . . .
C26 C 0.16771(14) 0.4243(2) 0.56965(16) 0.0230(6) Uani 1 1 d . . . . .
H26A H 0.2011 0.4604 0.5639 0.028 Uiso 1 1 calc R . . . .
H26B H 0.1789 0.3664 0.5618 0.028 Uiso 1 1 calc R . . . .
C27 C 0.32808(13) 0.39957(18) 0.46125(15) 0.0175(6) Uani 1 1 d . . . . .
F29 F 0.16247(12) 0.43369(16) 0.25269(13) 0.0580(7) Uani 1 1 d . . . . .
C31 C 0.26485(13) 0.35871(19) 0.44305(16) 0.0197(6) Uani 1 1 d . . . . .
C35 C 0.36833(12) 0.35161(18) 0.52757(15) 0.0167(6) Uani 1 1 d . . . . .
H35A H 0.3511 0.3571 0.5715 0.020 Uiso 1 1 calc R . . . .
H35B H 0.3689 0.2922 0.5151 0.020 Uiso 1 1 calc R . . . .
C36 C 0.15743(14) 0.43386(19) 0.64982(16) 0.0236(6) Uani 1 1 d . . . . .
F37 F 0.19879(11) 0.30996(16) 0.28046(13) 0.0581(7) Uani 1 1 d . . . . .
C38 C 0.32437(12) 0.49364(17) 0.47978(16) 0.0176(6) Uani 1 1 d . . . . .
H38A H 0.2975 0.5219 0.4380 0.021 Uiso 1 1 calc R . . . .
H38B H 0.3072 0.4998 0.5237 0.021 Uiso 1 1 calc R . . . .
C41 C 0.14315(14) 0.52688(19) 0.66430(16) 0.0226(6) Uani 1 1 d . . . . .
H41A H 0.1383 0.5328 0.7156 0.027 Uiso 1 1 calc R . . . .
H41B H 0.1771 0.5620 0.6587 0.027 Uiso 1 1 calc R . . . .
C42 C 0.21754(18) 0.4082(3) 0.7055(2) 0.0439(4) Uani 1 1 d . . . . .
C43 C 0.35297(13) 0.38840(18) 0.38935(15) 0.0183(6) Uani 1 1 d . . . . .
H43A H 0.3534 0.3289 0.3771 0.022 Uiso 1 1 calc R . . . .
H43B H 0.3261 0.4168 0.3477 0.022 Uiso 1 1 calc R . . . .
N N 0.51724(14) 0.17300(17) 0.69324(14) 0.0304(6) Uani 1 1 d . . . . .
F48 F 0.30574(14) 0.51297(19) 0.83065(17) 0.0761(8) Uani 1 1 d . . . . .
C50 C 0.10575(14) 0.37609(19) 0.66245(16) 0.0228(6) Uani 1 1 d . . . . .
H50A H 0.1162 0.3178 0.6553 0.027 Uiso 1 1 calc R . . . .
H50B H 0.1013 0.3823 0.7138 0.027 Uiso 1 1 calc R . . . .
F51 F 0.33719(13) 0.4337(2) 0.92816(15) 0.0862(10) Uani 1 1 d . . . . .
F54 F 0.25081(14) 0.4971(2) 0.91099(17) 0.0788(9) Uani 1 1 d . . . . .
O55 O 0.26123(12) 0.38664(18) 0.68824(14) 0.0439(4) Uani 1 1 d . . . . .
C56 C 0.16242(14) 0.3826(2) 0.37414(19) 0.0304(7) Uani 1 1 d . . . . .
H56A H 0.1324 0.4243 0.3804 0.036 Uiso 1 1 calc R . . . .
H56B H 0.1555 0.3317 0.4005 0.036 Uiso 1 1 calc R . . . .
C58 C 0.15650(16) 0.3642(2) 0.2929(2) 0.0366(8) Uani 1 1 d . . . . .
C61 C 0.25912(18) 0.3803(3) 0.8342(2) 0.0437(9) Uani 1 1 d . . . . .
H61A H 0.2886 0.3511 0.8119 0.052 Uiso 1 1 calc R . . . .
H61B H 0.2458 0.3418 0.8686 0.052 Uiso 1 1 calc R . . . .
C63 C 0.2879(2) 0.4561(3) 0.8759(2) 0.0517(11) Uani 1 1 d . . . . .
C65 C 0.57690(17) 0.1556(2) 0.74764(18) 0.0351(8) Uani 1 1 d . . . . .
H65A H 0.5861 0.0963 0.7433 0.042 Uiso 0.774(8) 1 calc R . . A 1
H65B H 0.5705 0.1641 0.7980 0.042 Uiso 0.774(8) 1 calc R . . A 1
H65C H 0.5997 0.1110 0.7300 0.042 Uiso 0.226(8) 1 calc R . . A 2
H65D H 0.5713 0.1419 0.7975 0.042 Uiso 0.226(8) 1 calc R . . A 2
C77 C 0.6335(3) 0.2056(6) 0.7417(3) 0.066(2) Uani 0.774(8) 1 d . . . A 1
H77A H 0.6254 0.2650 0.7476 0.079 Uiso 0.774(8) 1 calc R . . A 1
H77B H 0.6403 0.1980 0.6914 0.079 Uiso 0.774(8) 1 calc R . . A 1
N0AA N 0.08065(11) 0.70548(15) 0.22662(13) 0.0202(5) Uani 1 1 d . . . . .
C28 C 0.05873(14) 0.78744(18) 0.25577(16) 0.0208(6) Uani 1 1 d . . . . .
H28A H 0.0928 0.8263 0.2673 0.025 Uiso 1 1 calc R . . . .
H28B H 0.0281 0.8123 0.2157 0.025 Uiso 1 1 calc R . . . .
C30 C 0.10643(14) 0.72824(18) 0.15896(16) 0.0218(6) Uani 1 1 d . . . . .
H30A H 0.1415 0.7645 0.1758 0.026 Uiso 1 1 calc R . . . .
H30B H 0.0760 0.7605 0.1240 0.026 Uiso 1 1 calc R . . . .
C32 C 0.18123(15) 0.7193(2) 0.32639(18) 0.0293(7) Uani 1 1 d . . . . .
H32A H 0.1664 0.7601 0.3578 0.035 Uiso 1 1 calc R . . . .
H32B H 0.1971 0.7501 0.2890 0.035 Uiso 1 1 calc R . . . .
C33 C -0.06988(16) 0.5988(2) 0.12092(18) 0.0289(7) Uani 1 1 d . . . . .
H33A H -0.0498 0.5538 0.0997 0.035 Uiso 1 1 calc R . . . .
H33B H -0.0811 0.5768 0.1656 0.035 Uiso 1 1 calc R . . . .
C34 C 0.02836(14) 0.64267(18) 0.20578(18) 0.0241(7) Uani 1 1 d . . . . .
H34A H 0.0442 0.5904 0.1902 0.029 Uiso 1 1 calc R . . . .
H34B H 0.0133 0.6306 0.2505 0.029 Uiso 1 1 calc R . . . .
C39 C 0.12946(14) 0.66327(19) 0.28772(17) 0.0243(7) Uani 1 1 d . . . . .
H39A H 0.1099 0.6404 0.3256 0.029 Uiso 1 1 calc R . . . .
H39B H 0.1464 0.6162 0.2652 0.029 Uiso 1 1 calc R . . . .
C40 C -0.02494(15) 0.67115(19) 0.14377(19) 0.0285(7) Uani 1 1 d . . . . .
H40A H -0.0100 0.6898 0.1005 0.034 Uiso 1 1 calc R . . . .
H40B H -0.0454 0.7184 0.1614 0.034 Uiso 1 1 calc R . . . .
C44 C 0.02545(16) 0.86724(19) 0.35636(18) 0.0287(7) Uani 1 1 d . . . . .
H44A H 0.0026 0.9025 0.3164 0.034 Uiso 1 1 calc R . . . .
H44B H 0.0656 0.8920 0.3732 0.034 Uiso 1 1 calc R . . . .
C45 C -0.00665(17) 0.8665(2) 0.42173(19) 0.0337(8) Uani 1 1 d . . . . .
H45A H -0.0479 0.8474 0.4042 0.051 Uiso 1 1 calc GR . . . .
H45B H -0.0068 0.9225 0.4418 0.051 Uiso 1 1 calc GR . . . .
H45C H 0.0145 0.8291 0.4603 0.051 Uiso 1 1 calc GR . . . .
C46 C 0.15460(16) 0.6829(2) 0.05378(18) 0.0296(7) Uani 1 1 d . . . . .
H46A H 0.1896 0.7180 0.0745 0.035 Uiso 1 1 calc R . . . .
H46B H 0.1255 0.7168 0.0186 0.035 Uiso 1 1 calc R . . . .
C52 C 0.03202(14) 0.77931(19) 0.32519(17) 0.0237(6) Uani 1 1 d . . . . .
H52A H 0.0586 0.7452 0.3630 0.028 Uiso 1 1 calc R . . . .
H52B H -0.0075 0.7520 0.3119 0.028 Uiso 1 1 calc R . . . .
C53 C 0.23188(15) 0.6666(2) 0.37470(19) 0.0325(8) Uani 1 1 d . . . . .
H53A H 0.2148 0.6322 0.4088 0.039 Uiso 1 1 calc R . . . .
H53B H 0.2485 0.6290 0.3424 0.039 Uiso 1 1 calc R . . . .
C57 C 0.12555(17) 0.6536(2) 0.11701(18) 0.0312(8) Uani 1 1 d . . . . .
H57A H 0.1544 0.6190 0.1519 0.037 Uiso 1 1 calc R . . . .
H57B H 0.0901 0.6192 0.0963 0.037 Uiso 1 1 calc R . . . .
C59 C -0.12721(17) 0.6236(2) 0.0644(2) 0.0436(9) Uani 1 1 d . . . . .
H59A H -0.1167 0.6445 0.0196 0.065 Uiso 1 1 calc GR . . . .
H59B H -0.1481 0.6668 0.0855 0.065 Uiso 1 1 calc GR . . . .
H59C H -0.1532 0.5752 0.0523 0.065 Uiso 1 1 calc GR . . . .
C64 C 0.28278(17) 0.7200(3) 0.4199(2) 0.0452(10) Uani 1 1 d . . . . .
H64A H 0.2987 0.7560 0.3866 0.068 Uiso 1 1 calc GR . . . .
H64B H 0.3146 0.6840 0.4467 0.068 Uiso 1 1 calc GR . . . .
H64C H 0.2673 0.7539 0.4550 0.068 Uiso 1 1 calc GR . . . .
C67 C 0.1748(2) 0.6088(2) 0.0120(2) 0.0446(10) Uani 1 1 d . . . . .
H67A H 0.1929 0.6297 -0.0273 0.067 Uiso 1 1 calc GR . . . .
H67B H 0.1401 0.5745 -0.0094 0.067 Uiso 1 1 calc GR . . . .
H67C H 0.2041 0.5756 0.0465 0.067 Uiso 1 1 calc GR . . . .
C1 C 0.4710(4) 0.1189(6) 0.7120(4) 0.0304(6) Uani 0.546(11) 1 d . . . B 1
H1A H 0.4692 0.1296 0.7638 0.037 Uiso 0.546(11) 1 calc R . . B 1
H1B H 0.4836 0.0607 0.7089 0.037 Uiso 0.546(11) 1 calc R . . B 1
C3 C 0.5498(3) 0.0914(3) 0.5887(2) 0.0736(17) Uani 1 1 d . . . . .
H3AA H 0.5281 0.0435 0.6032 0.088 Uiso 0.731(10) 1 calc R . . C 1
H3AB H 0.5921 0.0870 0.6154 0.088 Uiso 0.731(10) 1 calc R . . C 1
H3BC H 0.5204 0.0456 0.5802 0.088 Uiso 0.269(10) 1 calc R . . C 2
H3BD H 0.5862 0.0739 0.6249 0.088 Uiso 0.269(10) 1 calc R . . C 2
C4 C 0.5947(3) 0.1442(4) 0.4883(3) 0.0462(18) Uani 0.731(10) 1 d . . . C 1
H4A H 0.5966 0.1377 0.4366 0.069 Uiso 0.731(10) 1 calc GR . . C 1
H4B H 0.6333 0.1296 0.5202 0.069 Uiso 0.731(10) 1 calc GR . . C 1
H4C H 0.5851 0.2018 0.4974 0.069 Uiso 0.731(10) 1 calc GR . . C 1
C5 C 0.5462(4) 0.0874(4) 0.5051(3) 0.0453(18) Uani 0.731(10) 1 d . . . C 1
H5A H 0.5527 0.0300 0.4903 0.054 Uiso 0.731(10) 1 calc R . . C 1
H5B H 0.5064 0.1058 0.4776 0.054 Uiso 0.731(10) 1 calc R . . C 1
C7 C 0.4082(5) 0.1289(9) 0.6636(6) 0.059(3) Uani 0.546(11) 1 d . U . B 1
H7A H 0.4094 0.1218 0.6111 0.070 Uiso 0.546(11) 1 calc R . . B 1
H7B H 0.3932 0.1853 0.6698 0.070 Uiso 0.546(11) 1 calc R . . B 1
C0AA C 0.3837(5) 0.0025(10) 0.6816(6) 0.061(4) Uani 0.454(11) 1 d . . . B 2
H0AA H 0.4077 -0.0472 0.6770 0.073 Uiso 0.454(11) 1 calc R . . B 2
H0AB H 0.3837 0.0096 0.7344 0.073 Uiso 0.454(11) 1 calc R . . B 2
C1AA C 0.3188(5) -0.0120(11) 0.6382(7) 0.077(5) Uani 0.454(11) 1 d . . . B 2
H1AA H 0.3180 -0.0155 0.5854 0.115 Uiso 0.454(11) 1 calc GR . . B 2
H1AB H 0.2937 0.0341 0.6470 0.115 Uiso 0.454(11) 1 calc GR . . B 2
H1AC H 0.3038 -0.0637 0.6546 0.115 Uiso 0.454(11) 1 calc GR . . B 2
C11 C 0.4141(6) 0.0802(9) 0.6545(7) 0.052(3) Uani 0.454(11) 1 d . U . B 2
H11A H 0.3905 0.1305 0.6588 0.062 Uiso 0.454(11) 1 calc R . . B 2
H11B H 0.4156 0.0732 0.6022 0.062 Uiso 0.454(11) 1 calc R . . B 2
C12 C 0.3648(6) 0.0635(10) 0.6851(5) 0.080(4) Uani 0.546(11) 1 d . U . B 1
H12A H 0.3783 0.0075 0.6748 0.096 Uiso 0.546(11) 1 calc R . . B 1
H12B H 0.3669 0.0674 0.7387 0.096 Uiso 0.546(11) 1 calc R . . B 1
C13 C 0.2994(6) 0.0752(14) 0.6429(7) 0.130(6) Uani 0.546(11) 1 d . U . B 1
H13A H 0.2966 0.0680 0.5900 0.195 Uiso 0.546(11) 1 calc GR . . B 1
H13B H 0.2860 0.1309 0.6521 0.195 Uiso 0.546(11) 1 calc GR . . B 1
H13C H 0.2741 0.0342 0.6598 0.195 Uiso 0.546(11) 1 calc GR . . B 1
C10 C 0.4793(5) 0.0896(7) 0.7034(5) 0.0304(6) Uani 0.454(11) 1 d . U . B 2
H10A H 0.5027 0.0411 0.6939 0.037 Uiso 0.454(11) 1 calc R . . B 2
H10B H 0.4767 0.0866 0.7557 0.037 Uiso 0.454(11) 1 calc R . . B 2
C21 C 0.52331(17) 0.1711(2) 0.61202(17) 0.0303(8) Uani 1 1 d . . . . .
H21A H 0.4833 0.1796 0.5796 0.036 Uiso 1 1 calc R . . . .
H21B H 0.5488 0.2180 0.6040 0.036 Uiso 1 1 calc R . . . .
C2 C 0.5047(3) 0.2666(3) 0.7087(3) 0.0266(14) Uani 0.665(9) 1 d . . . B 1
H2A H 0.5342 0.3012 0.6912 0.032 Uiso 0.665(9) 1 calc R . . B 1
H2B H 0.4647 0.2814 0.6792 0.032 Uiso 0.665(9) 1 calc R . . B 1
C6 C 0.6886(2) 0.1908(3) 0.8781(3) 0.0432(15) Uani 0.774(8) 1 d . . . A 1
H6A H 0.6803 0.2487 0.8876 0.065 Uiso 0.774(8) 1 calc GR . . A 1
H6B H 0.7261 0.1739 0.9112 0.065 Uiso 0.774(8) 1 calc GR . . A 1
H6C H 0.6560 0.1560 0.8868 0.065 Uiso 0.774(8) 1 calc GR . . A 1
C9 C 0.5074(3) 0.2884(3) 0.7913(3) 0.0356(17) Uani 0.665(9) 1 d . . . B 1
H9A H 0.5495 0.2928 0.8184 0.043 Uiso 0.665(9) 1 calc R . . B 1
H9B H 0.4882 0.2439 0.8142 0.043 Uiso 0.665(9) 1 calc R . . B 1
C14 C 0.6936(6) 0.1815(8) 0.8001(7) 0.110(5) Uani 0.774(8) 1 d . . . A 1
H14A H 0.7041 0.1235 0.7916 0.131 Uiso 0.774(8) 1 calc R . . A 1
H14B H 0.7266 0.2171 0.7917 0.131 Uiso 0.774(8) 1 calc R . . A 1
C16 C 0.4714(7) 0.2445(8) 0.6989(6) 0.031(3) Uani 0.335(9) 1 d . . . B 2
H16A H 0.4900 0.2983 0.6923 0.038 Uiso 0.335(9) 1 calc R . . B 2
H16B H 0.4357 0.2380 0.6583 0.038 Uiso 0.335(9) 1 calc R . . B 2
C17 C 0.4516(7) 0.2457(10) 0.7728(6) 0.056(4) Uani 0.335(9) 1 d . . . B 2
H17A H 0.4876 0.2468 0.8137 0.067 Uiso 0.335(9) 1 calc R . . B 2
H17B H 0.4296 0.1940 0.7773 0.067 Uiso 0.335(9) 1 calc R . . B 2
C1C C 0.6132(7) 0.0785(10) 0.4782(8) 0.044(4) Uani 0.269(10) 1 d . . . C 2
H1CA H 0.6052 0.0813 0.4243 0.065 Uiso 0.269(10) 1 calc GR . . C 2
H1CB H 0.6121 0.0207 0.4936 0.065 Uiso 0.269(10) 1 calc GR . . C 2
H1CC H 0.6528 0.1017 0.4991 0.065 Uiso 0.269(10) 1 calc GR . . C 2
C18 C 0.4048(5) 0.3605(6) 0.7791(6) 0.065(3) Uani 0.665(9) 1 d . . . B 1
H18A H 0.3912 0.3378 0.7294 0.097 Uiso 0.665(9) 1 calc GR . . B 1
H18B H 0.3855 0.4140 0.7821 0.097 Uiso 0.665(9) 1 calc GR . . B 1
H18C H 0.3942 0.3223 0.8151 0.097 Uiso 0.665(9) 1 calc GR . . B 1
C19 C 0.4114(10) 0.3206(12) 0.7809(9) 0.060(4) Uani 0.335(9) 1 d . . . B 2
H19A H 0.3791 0.3262 0.7361 0.072 Uiso 0.335(9) 1 calc R . . B 2
H19B H 0.3930 0.3120 0.8236 0.072 Uiso 0.335(9) 1 calc R . . B 2
C1A C 0.4447(10) 0.3885(13) 0.7908(9) 0.060(4) Uani 0.335(9) 1 d . . . B 2
H1AD H 0.4197 0.4362 0.7960 0.090 Uiso 0.335(9) 1 calc R . . B 2
H1AE H 0.4764 0.3827 0.8355 0.090 Uiso 0.335(9) 1 calc R . . B 2
H1AF H 0.4625 0.3968 0.7483 0.090 Uiso 0.335(9) 1 calc R . . B 2
C1B C 0.4745(4) 0.3724(5) 0.7965(4) 0.0425(18) Uani 0.665(9) 1 d . . . B 1
H1BA H 0.4850 0.4124 0.7611 0.051 Uiso 0.665(9) 1 calc R . . B 1
H1BB H 0.4881 0.3956 0.8467 0.051 Uiso 0.665(9) 1 calc R . . B 1
C8 C 0.6694(6) 0.2358(9) 0.8057(10) 0.025(3) Uani 0.226(8) 1 d . . . A 2
H8A H 0.6989 0.2762 0.7955 0.030 Uiso 0.226(8) 1 calc R . . A 2
H8B H 0.6629 0.2468 0.8556 0.030 Uiso 0.226(8) 1 calc R . . A 2
C15 C 0.6076(7) 0.2446(9) 0.7454(10) 0.025(3) Uani 0.226(8) 1 d . . . A 2
H15A H 0.5825 0.2891 0.7589 0.030 Uiso 0.226(8) 1 calc R . . A 2
H15B H 0.6148 0.2562 0.6959 0.030 Uiso 0.226(8) 1 calc R . . A 2
C1D C 0.6902(10) 0.1560(14) 0.8018(16) 0.025(3) Uani 0.226(8) 1 d . . . A 2
H1DA H 0.6563 0.1182 0.7872 0.038 Uiso 0.226(8) 1 calc GR . . A 2
H1DB H 0.7141 0.1396 0.8501 0.038 Uiso 0.226(8) 1 calc GR . . A 2
H1DC H 0.7149 0.1537 0.7652 0.038 Uiso 0.226(8) 1 calc GR . . A 2
C1E C 0.5660(9) 0.1278(15) 0.5056(10) 0.044(4) Uani 0.269(10) 1 d . . . C 2
H1EA H 0.5286 0.1273 0.4668 0.052 Uiso 0.269(10) 1 calc R . . C 2
H1EB H 0.5795 0.1859 0.5128 0.052 Uiso 0.269(10) 1 calc R . . C 2

loop_
_atom_site_aniso_label
_atom_site_aniso_U_11
_atom_site_aniso_U_22
_atom_site_aniso_U_33
_atom_site_aniso_U_23
_atom_site_aniso_U_13
_atom_site_aniso_U_12
V1 0.0162(2) 0.0123(2) 0.0170(2) -0.00170(18) 0.00434(18) -0.00047(18)
V2 0.0217(3) 0.0121(2) 0.0171(2) -0.00206(18) 0.00261(19) 0.00085(19)
V3 0.0192(3) 0.0165(2) 0.0201(2) 0.00006(19) 0.00522(19) -0.00344(19)
V4 0.0171(2) 0.0188(2) 0.0109(2) -0.00310(18) 0.00508(18) -0.00308(19)
V5 0.0215(3) 0.0176(2) 0.0128(2) -0.00081(18) 0.00430(19) 0.0018(2)
V6 0.0156(2) 0.0169(2) 0.0137(2) 0.00369(18) 0.00080(18) -0.00102(19)
O1 0.0162(10) 0.0160(10) 0.0161(9) -0.0040(8) 0.0043(8) -0.0012(8)
O2 0.0180(10) 0.0149(10) 0.0175(10) 0.0026(8) 0.0046(8) 0.0006(8)
O3 0.0148(9) 0.0173(10) 0.0130(9) -0.0010(7) 0.0033(7) -0.0017(8)
O4 0.0231(11) 0.0170(10) 0.0151(9) -0.0039(8) 0.0026(8) -0.0001(8)
O5 0.0169(10) 0.0181(10) 0.0184(10) -0.0020(8) 0.0023(8) 0.0018(8)
O6 0.0137(9) 0.0146(9) 0.0147(9) -0.0007(7) 0.0024(7) -0.0006(8)
O7 0.0200(10) 0.0191(10) 0.0106(9) 0.0002(8) 0.0029(8) -0.0011(8)
O8 0.0149(9) 0.0155(10) 0.0144(9) -0.0001(7) 0.0037(7) -0.0027(8)
O9 0.0248(11) 0.0193(10) 0.0172(10) 0.0015(8) 0.0084(8) -0.0017(9)
O10 0.0246(11) 0.0144(10) 0.0199(10) -0.0003(8) 0.0038(8) -0.0040(8)
O11 0.0193(10) 0.0176(10) 0.0166(10) -0.0023(8) 0.0015(8) -0.0003(8)
O12 0.0192(10) 0.0226(11) 0.0178(10) 0.0036(8) 0.0009(8) 0.0016(8)
O13 0.0225(11) 0.0160(10) 0.0214(10) -0.0005(8) 0.0068(8) -0.0001(8)
O14 0.0215(10) 0.0164(10) 0.0159(10) 0.0001(8) 0.0012(8) 0.0012(8)
O15 0.0296(12) 0.0153(10) 0.0220(11) -0.0017(8) 0.0032(9) 0.0028(9)
O16 0.0155(10) 0.0285(12) 0.0325(12) -0.0028(10) 0.0007(9) -0.0028(9)
O17 0.0178(14) 0.0132(13) 0.0145(13) -0.0021(10) 0.0032(11) -0.0006(11)
O18 0.0237(11) 0.0234(11) 0.0303(12) -0.0017(9) 0.0092(9) -0.0057(9)
O19 0.0131(13) 0.0133(13) 0.0119(12) 0.0005(10) 0.0020(10) -0.0009(10)
O21 0.0217(11) 0.0224(11) 0.0164(10) -0.0009(8) 0.0075(8) -0.0022(8)
O22 0.0320(12) 0.0206(11) 0.0150(10) -0.0001(8) 0.0052(9) 0.0015(9)
O23 0.0258(12) 0.0316(14) 0.0426(14) 0.0049(11) 0.0013(10) -0.0086(10)
F24 0.0418(14) 0.089(2) 0.0484(14) -0.0152(13) -0.0050(11) -0.0219(13)
O25 0.0358(9) 0.0635(11) 0.0293(8) 0.0019(8) 0.0005(7) 0.0116(8)
C26 0.0199(15) 0.0265(16) 0.0214(15) -0.0008(12) 0.0017(12) 0.0029(12)
C27 0.0164(14) 0.0197(14) 0.0166(13) 0.0005(11) 0.0044(11) -0.0022(11)
F29 0.0614(16) 0.0681(17) 0.0414(13) 0.0140(12) 0.0049(12) -0.0059(13)
C31 0.0156(14) 0.0244(16) 0.0193(14) -0.0044(12) 0.0048(11) -0.0023(12)
C35 0.0158(14) 0.0173(14) 0.0179(14) -0.0007(11) 0.0054(11) -0.0029(11)
C36 0.0254(16) 0.0248(16) 0.0195(15) -0.0031(12) 0.0027(12) 0.0020(13)
F37 0.0581(15) 0.0712(17) 0.0452(14) -0.0205(12) 0.0124(12) 0.0126(13)
C38 0.0126(13) 0.0209(15) 0.0191(14) -0.0022(11) 0.0032(11) -0.0014(11)
C41 0.0226(15) 0.0261(16) 0.0169(14) -0.0033(12) -0.0007(12) -0.0010(13)
C42 0.0358(9) 0.0635(11) 0.0293(8) 0.0019(8) 0.0005(7) 0.0116(8)
C43 0.0174(14) 0.0204(15) 0.0157(13) -0.0014(11) 0.0006(11) -0.0032(11)
N 0.0480(15) 0.0253(14) 0.0200(11) 0.0090(10) 0.0117(10) 0.0051(12)
F48 0.076(2) 0.081(2) 0.0695(19) 0.0075(15) 0.0132(16) -0.0289(16)
C50 0.0274(16) 0.0236(15) 0.0158(14) 0.0014(12) 0.0018(12) 0.0057(13)
F51 0.0606(18) 0.135(3) 0.0502(16) 0.0092(17) -0.0153(14) -0.0159(18)
F54 0.079(2) 0.089(2) 0.0715(19) -0.0289(16) 0.0232(17) -0.0130(17)
O55 0.0358(9) 0.0635(11) 0.0293(8) 0.0019(8) 0.0005(7) 0.0116(8)
C56 0.0146(15) 0.0394(19) 0.0357(18) -0.0018(15) 0.0025(13) -0.0028(14)
C58 0.0251(18) 0.047(2) 0.0358(19) -0.0069(17) 0.0032(15) -0.0041(16)
C61 0.039(2) 0.051(2) 0.036(2) 0.0086(18) -0.0002(17) 0.0047(18)
C63 0.046(2) 0.068(3) 0.039(2) 0.003(2) 0.0042(19) -0.010(2)
C65 0.048(2) 0.038(2) 0.0199(16) 0.0021(14) 0.0079(15) -0.0084(17)
C77 0.054(4) 0.117(6) 0.029(3) 0.018(3) 0.010(3) -0.028(4)
N0AA 0.0237(13) 0.0163(12) 0.0199(12) 0.0042(10) 0.0036(10) 0.0017(10)
C28 0.0224(15) 0.0146(14) 0.0235(15) 0.0032(12) 0.0011(12) 0.0017(12)
C30 0.0269(16) 0.0186(15) 0.0201(15) 0.0056(12) 0.0052(12) -0.0004(12)
C32 0.0297(18) 0.0320(18) 0.0245(16) 0.0086(14) 0.0021(13) 0.0052(14)
C33 0.040(2) 0.0211(16) 0.0253(16) 0.0011(13) 0.0069(14) -0.0036(14)
C34 0.0294(17) 0.0144(14) 0.0294(16) 0.0024(12) 0.0084(13) -0.0012(12)
C39 0.0293(17) 0.0224(16) 0.0216(15) 0.0088(12) 0.0068(13) 0.0088(13)
C40 0.0284(17) 0.0186(16) 0.0361(18) 0.0040(13) 0.0021(14) 0.0005(13)
C44 0.0389(19) 0.0207(16) 0.0293(17) 0.0033(13) 0.0135(15) -0.0010(14)
C45 0.047(2) 0.0275(18) 0.0302(18) 0.0040(14) 0.0172(16) 0.0031(16)
C46 0.0338(18) 0.0263(17) 0.0314(17) 0.0027(14) 0.0134(14) 0.0004(14)
C52 0.0257(16) 0.0208(15) 0.0242(15) 0.0047(12) 0.0051(12) 0.0011(13)
C53 0.0297(18) 0.040(2) 0.0276(17) 0.0067(15) 0.0065(14) 0.0146(15)
C57 0.046(2) 0.0201(16) 0.0289(17) 0.0057(13) 0.0124(15) 0.0056(15)
C59 0.037(2) 0.0285(19) 0.060(3) 0.0054(18) -0.0004(18) -0.0113(16)
C64 0.036(2) 0.059(3) 0.036(2) 0.0005(18) -0.0026(16) 0.0130(19)
C67 0.061(3) 0.040(2) 0.038(2) 0.0024(17) 0.0227(19) 0.0141(19)
C1 0.0480(15) 0.0253(14) 0.0200(11) 0.0090(10) 0.0117(10) 0.0051(12)
C3 0.133(5) 0.063(3) 0.024(2) -0.001(2) 0.015(2) 0.044(3)
C4 0.066(4) 0.040(4) 0.034(3) -0.004(2) 0.013(3) 0.009(3)
C5 0.085(5) 0.026(3) 0.027(3) -0.006(2) 0.016(3) -0.002(3)
C7 0.050(5) 0.092(8) 0.030(4) -0.010(5) 0.002(4) -0.026(6)
C0AA 0.039(6) 0.099(10) 0.041(6) 0.024(6) 0.000(4) -0.017(6)
C1AA 0.045(6) 0.126(13) 0.053(7) 0.011(7) 0.000(5) -0.015(7)
C11 0.041(5) 0.089(9) 0.023(5) 0.019(6) 0.004(4) 0.000(7)
C12 0.070(6) 0.130(9) 0.037(4) -0.009(5) 0.006(4) -0.052(6)
C13 0.068(7) 0.226(16) 0.088(8) -0.026(10) 0.003(6) -0.079(9)
C10 0.0480(15) 0.0253(14) 0.0200(11) 0.0090(10) 0.0117(10) 0.0051(12)
C21 0.052(2) 0.0230(16) 0.0170(15) 0.0067(12) 0.0106(14) -0.0020(15)
C2 0.042(4) 0.020(3) 0.019(3) 0.007(2) 0.010(3) 0.009(3)
C6 0.037(3) 0.050(3) 0.042(3) -0.004(2) 0.006(2) -0.012(2)
C9 0.061(4) 0.029(3) 0.019(3) 0.006(2) 0.014(2) 0.015(3)
C14 0.088(6) 0.163(14) 0.099(7) -0.074(8) 0.064(6) -0.061(8)
C16 0.039(7) 0.033(7) 0.022(5) 0.008(5) 0.008(5) 0.004(6)
C17 0.061(9) 0.083(10) 0.026(6) 0.008(6) 0.015(6) 0.031(8)
C1C 0.047(7) 0.052(9) 0.033(6) -0.001(5) 0.011(5) 0.000(6)
C18 0.056(5) 0.050(6) 0.099(7) 0.044(5) 0.038(4) 0.020(5)
C19 0.077(11) 0.070(9) 0.036(5) 0.028(6) 0.019(6) 0.015(8)
C1A 0.077(11) 0.070(9) 0.036(5) 0.028(6) 0.019(6) 0.015(8)
C1B 0.057(5) 0.048(4) 0.026(3) 0.013(3) 0.016(3) 0.020(3)
C8 0.014(5) 0.011(5) 0.048(6) 0.006(4) 0.001(4) 0.005(3)
C15 0.014(5) 0.011(5) 0.048(6) 0.006(4) 0.001(4) 0.005(3)
C1D 0.014(5) 0.011(5) 0.048(6) 0.006(4) 0.001(4) 0.005(3)
C1E 0.047(7) 0.052(9) 0.033(6) -0.001(5) 0.011(5) 0.000(6)

loop_
_atom_type_symbol
_atom_type_description
_atom_type_scat_dispersion_real
_atom_type_scat_dispersion_imag
_atom_type_scat_source
C C 0.0033 0.0016 'International Tables Vol C Tables 4.2.6.8 and 6.1.1.4'
H H 0.0000 0.0000 'International Tables Vol C Tables 4.2.6.8 and 6.1.1.4'
F F 0.0171 0.0103 'International Tables Vol C Tables 4.2.6.8 and 6.1.1.4'
N N 0.0061 0.0033 'International Tables Vol C Tables 4.2.6.8 and 6.1.1.4'
O O 0.0106 0.0060 'International Tables Vol C Tables 4.2.6.8 and 6.1.1.4'
V V 0.3005 0.5294 'International Tables Vol C Tables 4.2.6.8 and 6.1.1.4'

loop_
_geom_angle_atom_site_label_1
_geom_angle_atom_site_label_2
_geom_angle_atom_site_label_3
_geom_angle
_geom_angle_site_symmetry_1
_geom_angle_site_symmetry_3
V4 V1 V6 66.074(15) 3_666 3_666
O1 V1 V4 34.42(6) . 3_666
O1 V1 V6 88.53(6) . 3_666
O1 V1 O2 94.35(8) . .
O1 V1 O3 87.82(8) . .
O1 V1 O8 158.59(8) . .
O1 V1 O19 81.75(6) . .
O2 V1 V4 88.25(6) . 3_666
O2 V1 V6 33.83(6) . 3_666
O2 V1 O3 158.38(8) . .
O2 V1 O8 87.98(8) . .
O2 V1 O19 81.45(6) . .
O3 V1 V4 81.41(5) . 3_666
O3 V1 V6 124.99(6) . 3_666
O3 V1 O19 77.57(5) . .
O8 V1 V4 124.66(6) . 3_666
O8 V1 V6 81.60(5) . 3_666
O8 V1 O3 82.48(7) . .
O8 V1 O19 77.55(5) . .
O13 V1 V4 138.48(7) . 3_666
O13 V1 V6 137.47(8) . 3_666
O13 V1 O1 104.33(9) . .
O13 V1 O2 103.96(9) . .
O13 V1 O3 96.29(9) . .
O13 V1 O8 95.70(9) . .
O13 V1 O19 171.33(8) . .
O19 V1 V4 47.323(12) . 3_666
O19 V1 V6 47.623(12) . 3_666
V5 V2 V3 66.359(16) 3_566 3_566
O4 V2 V3 88.60(6) . 3_566
O4 V2 V5 34.15(6) . 3_566
O4 V2 O5 87.75(8) . .
O4 V2 O14 158.75(8) . .
O4 V2 O17 81.64(6) . .
O5 V2 V3 124.91(6) . 3_566
O5 V2 V5 81.28(6) . 3_566
O5 V2 O17 77.19(6) . .
O10 V2 V3 34.33(6) . 3_566
O10 V2 V5 88.10(6) . 3_566
O10 V2 O4 93.61(9) . .
O10 V2 O5 158.99(8) . .
O10 V2 O14 88.77(9) . .
O10 V2 O17 82.26(6) . .
O14 V2 V3 81.50(6) . 3_566
O14 V2 V5 125.06(6) . 3_566
O14 V2 O5 82.69(8) . .
O14 V2 O17 77.75(6) . .
O15 V2 V3 138.94(8) . 3_566
O15 V2 V5 137.14(8) . 3_566
O15 V2 O4 103.40(10) . .
O15 V2 O5 95.05(10) . .
O15 V2 O10 104.98(10) . .
O15 V2 O14 96.34(9) . .
O15 V2 O17 170.70(8) . .
O17 V2 V3 47.943(13) . 3_566
O17 V2 V5 47.493(13) . 3_566
V2 V3 V5 65.745(16) 3_566 3_566
O5 V3 V2 123.94(6) . 3_566
O5 V3 V5 80.99(6) . 3_566
O5 V3 O11 81.88(8) . .
O5 V3 O17 76.94(6) . .
O9 V3 V2 87.85(7) 3_566 3_566
O9 V3 V5 34.35(6) 3_566 3_566
O9 V3 O5 88.33(8) 3_566 .
O9 V3 O10 94.46(9) 3_566 3_566
O9 V3 O11 157.99(9) 3_566 .
O9 V3 O17 81.41(6) 3_566 .
O10 V3 V2 33.96(6) 3_566 3_566
O10 V3 V5 88.63(6) 3_566 3_566
O10 V3 O5 157.26(9) 3_566 .
O10 V3 O11 87.39(8) 3_566 .
O10 V3 O17 81.17(6) 3_566 .
O11 V3 V2 81.47(6) . 3_566
O11 V3 V5 124.01(6) . 3_566
O11 V3 O17 77.20(6) . .
O17 V3 V2 47.219(13) . 3_566
O17 V3 V5 47.062(13) . 3_566
O18 V3 V2 137.91(8) . 3_566
O18 V3 V5 138.46(8) . 3_566
O18 V3 O5 96.93(10) . .
O18 V3 O9 104.44(10) . 3_566
O18 V3 O10 104.17(10) . 3_566
O18 V3 O11 96.31(10) . .
O18 V3 O17 171.54(8) . .
V1 V4 V6 66.288(16) 3_666 3_666
O1 V4 V1 33.99(6) 3_666 3_666
O1 V4 V6 88.25(6) 3_666 3_666
O1 V4 O6 88.08(8) 3_666 .
O1 V4 O8 158.76(8) 3_666 .
O1 V4 O19 81.51(6) 3_666 .
O6 V4 V1 81.36(5) . 3_666
O6 V4 V6 124.83(6) . 3_666
O6 V4 O8 82.45(8) . .
O6 V4 O19 77.39(5) . .
O7 V4 V1 88.29(6) 3_666 3_666
O7 V4 V6 34.09(6) 3_666 3_666
O7 V4 O1 93.80(9) 3_666 3_666
O7 V4 O6 158.53(8) 3_666 .
O7 V4 O8 88.37(8) 3_666 .
O7 V4 O19 81.74(6) 3_666 .
O8 V4 V1 125.20(5) . 3_666
O8 V4 V6 81.75(5) . 3_666
O8 V4 O19 77.89(5) . .
O19 V4 V1 47.524(12) . 3_666
O19 V4 V6 47.656(12) . 3_666
O21 V4 V1 137.01(7) . 3_666
O21 V4 V6 137.66(8) . 3_666
O21 V4 O1 103.31(9) . 3_666
O21 V4 O6 96.51(9) . .
O21 V4 O7 103.82(9) . 3_666
O21 V4 O8 96.64(9) . .
O21 V4 O19 172.21(8) . .
V2 V5 V3 66.479(16) 3_566 3_566
O4 V5 V2 34.94(6) 3_566 3_566
O4 V5 V3 88.91(6) 3_566 3_566
O4 V5 O9 94.64(9) 3_566 .
O4 V5 O11 88.83(9) 3_566 .
O4 V5 O14 159.31(8) 3_566 .
O4 V5 O17 82.50(6) 3_566 .
O9 V5 V2 88.92(6) . 3_566
O9 V5 V3 33.91(6) . 3_566
O9 V5 O11 158.97(8) . .
O9 V5 O14 87.03(8) . .
O9 V5 O17 81.76(6) . .
O11 V5 V2 82.09(6) . 3_566
O11 V5 V3 125.73(6) . 3_566
O11 V5 O14 82.62(8) . .
O11 V5 O17 78.13(6) . .
O14 V5 V2 124.70(6) . 3_566
O14 V5 V3 81.00(6) . 3_566
O14 V5 O17 77.33(5) . .
O17 V5 V2 47.560(13) . 3_566
O17 V5 V3 47.850(13) . 3_566
O22 V5 V2 138.41(8) . 3_566
O22 V5 V3 137.59(8) . 3_566
O22 V5 O4 103.84(10) . 3_566
O22 V5 O9 103.98(10) . .
O22 V5 O11 95.26(10) . .
O22 V5 O14 95.71(9) . .
O22 V5 O17 170.87(8) . .
V4 V6 V1 65.907(15) 3_666 3_666
O2 V6 V1 33.85(6) 3_666 3_666
O2 V6 V4 87.91(6) 3_666 3_666
O2 V6 O3 158.18(8) 3_666 .
O2 V6 O6 88.19(8) 3_666 .
O2 V6 O7 94.03(9) 3_666 .
O2 V6 O19 81.31(6) 3_666 .
O3 V6 V1 124.71(6) . 3_666
O3 V6 V4 81.39(5) . 3_666
O3 V6 O19 77.44(5) . .
O6 V6 V1 81.32(5) . 3_666
O6 V6 V4 124.17(6) . 3_666
O6 V6 O3 82.30(7) . .
O6 V6 O19 77.09(5) . .
O7 V6 V1 88.18(6) . 3_666
O7 V6 V4 33.95(6) . 3_666
O7 V6 O3 87.67(8) . .
O7 V6 O6 157.63(8) . .
O7 V6 O19 81.24(6) . .
O12 V6 V1 137.61(8) . 3_666
O12 V6 V4 137.42(7) . 3_666
O12 V6 O2 104.00(10) . 3_666
O12 V6 O3 96.68(9) . .
O12 V6 O6 97.31(9) . .
O12 V6 O7 103.69(9) . .
O12 V6 O19 172.29(8) . .
O19 V6 V1 47.465(12) . 3_666
O19 V6 V4 47.296(12) . 3_666
V1 O1 V4 111.59(9) . 3_666
V6 O2 V1 112.32(10) 3_666 .
V6 O3 V1 109.37(9) . .
C43 O3 V1 119.04(16) . .
C43 O3 V6 118.35(16) . .
V5 O4 V2 110.91(10) 3_566 .
V3 O5 V2 110.15(9) . .
C26 O5 V2 118.47(17) . .
C26 O5 V3 119.03(17) . .
V6 O6 V4 109.99(9) . .
C38 O6 V4 118.94(16) . .
C38 O6 V6 118.91(16) . .
V4 O7 V6 111.97(9) 3_666 .
V4 O8 V1 109.13(8) . .
C35 O8 V1 118.97(15) . .
C35 O8 V4 119.00(16) . .
V3 O9 V5 111.73(10) 3_566 .
V2 O10 V3 111.72(10) . 3_566
V5 O11 V3 109.11(9) . .
C41 O11 V3 119.35(17) . .
C41 O11 V5 118.57(17) . .
V2 O14 V5 109.38(9) . .
C50 O14 V2 118.82(17) . .
C50 O14 V5 119.03(17) . .
C31 O16 C56 117.3(2) . .
V2 O17 V2 180.00(2) . 3_566
V2 O17 V3 84.837(18) . 3_566
V2 O17 V3 84.839(18) 3_566 .
V2 O17 V3 95.162(18) . .
V2 O17 V3 95.162(18) 3_566 3_566
V3 O17 V3 180.0 . 3_566
V5 O17 V2 95.052(17) . .
V5 O17 V2 84.947(17) 3_566 .
V5 O17 V2 95.053(17) 3_566 3_566
V5 O17 V2 84.948(17) . 3_566
V5 O17 V3 85.089(18) . 3_566
V5 O17 V3 85.087(18) 3_566 .
V5 O17 V3 94.913(18) . .
V5 O17 V3 94.912(18) 3_566 3_566
V5 O17 V5 180.0 . 3_566
V1 O19 V1 180.0 3_666 .
V1 O19 V6 84.912(17) 3_666 .
V1 O19 V6 95.089(17) 3_666 3_666
V1 O19 V6 95.088(17) . .
V1 O19 V6 84.911(17) . 3_666
V4 O19 V1 85.152(17) . 3_666
V4 O19 V1 94.847(17) . .
V4 O19 V1 94.847(17) 3_666 3_666
V4 O19 V1 85.153(17) 3_666 .
V4 O19 V4 180.00(2) . 3_666
V4 O19 V6 85.050(17) 3_666 .
V4 O19 V6 94.952(17) 3_666 3_666
V4 O19 V6 94.952(17) . .
V4 O19 V6 85.046(17) . 3_666
V6 O19 V6 180.0 3_666 .
C42 O25 C61 115.5(3) . .
O5 C26 H26A 109.4 . .
O5 C26 H26B 109.4 . .
O5 C26 C36 111.3(2) . .
H26A C26 H26B 108.0 . .
C36 C26 H26A 109.4 . .
C36 C26 H26B 109.4 . .
C31 C27 C35 108.5(2) . .
C31 C27 C38 111.4(2) . .
C31 C27 C43 105.3(2) . .
C35 C27 C43 110.4(2) . .
C38 C27 C35 111.0(2) . .
C38 C27 C43 110.2(2) . .
O16 C31 C27 109.9(2) . .
O23 C31 O16 124.1(3) . .
O23 C31 C27 126.0(3) . .
O8 C35 C27 111.3(2) . .
O8 C35 H35A 109.4 . .
O8 C35 H35B 109.4 . .
C27 C35 H35A 109.4 . .
C27 C35 H35B 109.4 . .
H35A C35 H35B 108.0 . .
C26 C36 C41 109.7(2) . .
C26 C36 C42 107.5(3) . .
C41 C36 C42 108.8(3) . .
C50 C36 C26 111.4(2) . .
C50 C36 C41 110.4(2) . .
C50 C36 C42 108.9(3) . .
O6 C38 C27 111.4(2) . .
O6 C38 H38A 109.3 . .
O6 C38 H38B 109.3 . .
C27 C38 H38A 109.3 . .
C27 C38 H38B 109.3 . .
H38A C38 H38B 108.0 . .
O11 C41 C36 111.7(2) . .
O11 C41 H41A 109.3 . .
O11 C41 H41B 109.3 . .
C36 C41 H41A 109.3 . .
C36 C41 H41B 109.3 . .
H41A C41 H41B 107.9 . .
O25 C42 C36 109.1(3) . .
O55 C42 O25 125.7(3) . .
O55 C42 C36 124.8(3) . .
O3 C43 C27 111.9(2) . .
O3 C43 H43A 109.2 . .
O3 C43 H43B 109.2 . .
C27 C43 H43A 109.2 . .
C27 C43 H43B 109.2 . .
H43A C43 H43B 107.9 . .
C65 N C10 101.1(4) . .
C65 N C21 112.1(3) . .
C65 N C2 103.1(3) . .
C65 N C16 126.7(6) . .
C1 N C65 108.6(4) . .
C1 N C21 116.5(4) . .
C1 N C2 110.8(5) . .
C21 N C10 105.3(4) . .
C21 N C2 104.9(3) . .
C21 N C16 106.7(4) . .
C16 N C10 102.3(7) . .
O14 C50 C36 111.4(2) . .
O14 C50 H50A 109.3 . .
O14 C50 H50B 109.3 . .
C36 C50 H50A 109.3 . .
C36 C50 H50B 109.3 . .
H50A C50 H50B 108.0 . .
O16 C56 H56A 110.0 . .
O16 C56 H56B 110.0 . .
O16 C56 C58 108.4(3) . .
H56A C56 H56B 108.4 . .
C58 C56 H56A 110.0 . .
C58 C56 H56B 110.0 . .
F24 C58 F29 106.7(3) . .
F24 C58 F37 107.4(3) . .
F24 C58 C56 111.2(3) . .
F29 C58 C56 112.6(3) . .
F37 C58 F29 105.7(3) . .
F37 C58 C56 112.8(3) . .
O25 C61 H61A 109.8 . .
O25 C61 H61B 109.8 . .
O25 C61 C63 109.3(3) . .
H61A C61 H61B 108.3 . .
C63 C61 H61A 109.8 . .
C63 C61 H61B 109.8 . .
F48 C63 C61 112.6(4) . .
F51 C63 F48 107.5(4) . .
F51 C63 C61 110.2(4) . .
F54 C63 F48 105.9(4) . .
F54 C63 F51 107.2(4) . .
F54 C63 C61 113.1(4) . .
N C65 H65A 107.4 . .
N C65 H65B 107.4 . .
N C65 H65C 112.0 . .
N C65 H65D 112.0 . .
N C65 C77 119.6(4) . .
N C65 C15 98.7(6) . .
H65A C65 H65B 106.9 . .
H65C C65 H65D 109.7 . .
C77 C65 H65A 107.4 . .
C77 C65 H65B 107.4 . .
C15 C65 H65C 112.0 . .
C15 C65 H65D 112.0 . .
C65 C77 H77A 108.4 . .
C65 C77 H77B 108.4 . .
C65 C77 C14 115.6(6) . .
H77A C77 H77B 107.4 . .
C14 C77 H77A 108.4 . .
C14 C77 H77B 108.4 . .
C28 N0AA C39 110.7(2) . .
C30 N0AA C28 107.0(2) . .
C30 N0AA C34 111.5(2) . .
C30 N0AA C39 110.6(2) . .
C34 N0AA C28 110.5(2) . .
C34 N0AA C39 106.5(2) . .
N0AA C28 H28A 108.3 . .
N0AA C28 H28B 108.3 . .
H28A C28 H28B 107.4 . .
C52 C28 N0AA 115.9(2) . .
C52 C28 H28A 108.3 . .
C52 C28 H28B 108.3 . .
N0AA C30 H30A 108.5 . .
N0AA C30 H30B 108.5 . .
N0AA C30 C57 115.2(2) . .
H30A C30 H30B 107.5 . .
C57 C30 H30A 108.5 . .
C57 C30 H30B 108.5 . .
H32A C32 H32B 108.1 . .
C39 C32 H32A 109.6 . .
C39 C32 H32B 109.6 . .
C39 C32 C53 110.3(3) . .
C53 C32 H32A 109.6 . .
C53 C32 H32B 109.6 . .
H33A C33 H33B 107.7 . .
C40 C33 H33A 108.8 . .
C40 C33 H33B 108.8 . .
C59 C33 H33A 108.8 . .
C59 C33 H33B 108.8 . .
C59 C33 C40 113.8(3) . .
N0AA C34 H34A 108.4 . .
N0AA C34 H34B 108.4 . .
H34A C34 H34B 107.5 . .
C40 C34 N0AA 115.4(2) . .
C40 C34 H34A 108.4 . .
C40 C34 H34B 108.4 . .
N0AA C39 H39A 108.3 . .
N0AA C39 H39B 108.3 . .
C32 C39 N0AA 115.8(2) . .
C32 C39 H39A 108.3 . .
C32 C39 H39B 108.3 . .
H39A C39 H39B 107.4 . .
C33 C40 H40A 109.6 . .
C33 C40 H40B 109.6 . .
C34 C40 C33 110.2(2) . .
C34 C40 H40A 109.6 . .
C34 C40 H40B 109.6 . .
H40A C40 H40B 108.1 . .
H44A C44 H44B 107.8 . .
C45 C44 H44A 109.0 . .
C45 C44 H44B 109.0 . .
C52 C44 H44A 109.0 . .
C52 C44 H44B 109.0 . .
C52 C44 C45 112.7(3) . .
C44 C45 H45A 109.5 . .
C44 C45 H45B 109.5 . .
C44 C45 H45C 109.5 . .
H45A C45 H45B 109.5 . .
H45A C45 H45C 109.5 . .
H45B C45 H45C 109.5 . .
H46A C46 H46B 107.9 . .
C57 C46 H46A 109.3 . .
C57 C46 H46B 109.3 . .
C57 C46 C67 111.8(3) . .
C67 C46 H46A 109.3 . .
C67 C46 H46B 109.3 . .
C28 C52 C44 108.8(2) . .
C28 C52 H52A 109.9 . .
C28 C52 H52B 109.9 . .
C44 C52 H52A 109.9 . .
C44 C52 H52B 109.9 . .
H52A C52 H52B 108.3 . .
C32 C53 H53A 109.1 . .
C32 C53 H53B 109.1 . .
H53A C53 H53B 107.8 . .
C64 C53 C32 112.7(3) . .
C64 C53 H53A 109.1 . .
C64 C53 H53B 109.1 . .
C30 C57 H57A 109.4 . .
C30 C57 H57B 109.4 . .
C46 C57 C30 111.2(3) . .
C46 C57 H57A 109.4 . .
C46 C57 H57B 109.4 . .
H57A C57 H57B 108.0 . .
C33 C59 H59A 109.5 . .
C33 C59 H59B 109.5 . .
C33 C59 H59C 109.5 . .
H59A C59 H59B 109.5 . .
H59A C59 H59C 109.5 . .
H59B C59 H59C 109.5 . .
C53 C64 H64A 109.5 . .
C53 C64 H64B 109.5 . .
C53 C64 H64C 109.5 . .
H64A C64 H64B 109.5 . .
H64A C64 H64C 109.5 . .
H64B C64 H64C 109.5 . .
C46 C67 H67A 109.5 . .
C46 C67 H67B 109.5 . .
C46 C67 H67C 109.5 . .
H67A C67 H67B 109.5 . .
H67A C67 H67C 109.5 . .
H67B C67 H67C 109.5 . .
N C1 H1A 108.4 . .
N C1 H1B 108.4 . .
N C1 C7 115.6(6) . .
H1A C1 H1B 107.4 . .
C7 C1 H1A 108.4 . .
C7 C1 H1B 108.4 . .
H3AA C3 H3AB 107.8 . .
H3BC C3 H3BD 109.8 . .
C5 C3 H3AA 109.0 . .
C5 C3 H3AB 109.0 . .
C21 C3 H3AA 109.0 . .
C21 C3 H3AB 109.0 . .
C21 C3 H3BC 112.1 . .
C21 C3 H3BD 112.1 . .
C21 C3 C5 112.8(4) . .
C21 C3 C1E 98.2(8) . .
C1E C3 H3BC 112.1 . .
C1E C3 H3BD 112.1 . .
H4A C4 H4B 109.5 . .
H4A C4 H4C 109.5 . .
H4B C4 H4C 109.5 . .
C5 C4 H4A 109.5 . .
C5 C4 H4B 109.5 . .
C5 C4 H4C 109.5 . .
C3 C5 H5A 110.1 . .
C3 C5 H5B 110.1 . .
C4 C5 C3 107.8(6) . .
C4 C5 H5A 110.1 . .
C4 C5 H5B 110.1 . .
H5A C5 H5B 108.5 . .
C1 C7 H7A 109.6 . .
C1 C7 H7B 109.6 . .
C1 C7 C12 110.4(9) . .
H7A C7 H7B 108.1 . .
C12 C7 H7A 109.6 . .
C12 C7 H7B 109.6 . .
H0AA C0AA H0AB 107.7 . .
C1AA C0AA H0AA 108.9 . .
C1AA C0AA H0AB 108.9 . .
C1AA C0AA C11 113.5(10) . .
C11 C0AA H0AA 108.9 . .
C11 C0AA H0AB 108.9 . .
C0AA C1AA H1AA 109.5 . .
C0AA C1AA H1AB 109.5 . .
C0AA C1AA H1AC 109.5 . .
H1AA C1AA H1AB 109.5 . .
H1AA C1AA H1AC 109.5 . .
H1AB C1AA H1AC 109.5 . .
C0AA C11 H11A 109.9 . .
C0AA C11 H11B 109.9 . .
C0AA C11 C10 108.9(8) . .
H11A C11 H11B 108.3 . .
C10 C11 H11A 109.9 . .
C10 C11 H11B 109.9 . .
C7 C12 H12A 109.0 . .
C7 C12 H12B 109.0 . .
H12A C12 H12B 107.8 . .
C13 C12 C7 112.9(11) . .
C13 C12 H12A 109.0 . .
C13 C12 H12B 109.0 . .
C12 C13 H13A 109.5 . .
C12 C13 H13B 109.5 . .
C12 C13 H13C 109.5 . .
H13A C13 H13B 109.5 . .
H13A C13 H13C 109.5 . .
H13B C13 H13C 109.5 . .
N C10 H10A 107.7 . .
N C10 H10B 107.7 . .
C11 C10 N 118.3(7) . .
C11 C10 H10A 107.7 . .
C11 C10 H10B 107.7 . .
H10A C10 H10B 107.1 . .
N C21 H21A 108.5 . .
N C21 H21B 108.5 . .
C3 C21 N 114.9(3) . .
C3 C21 H21A 108.5 . .
C3 C21 H21B 108.5 . .
H21A C21 H21B 107.5 . .
N C2 H2A 108.5 . .
N C2 H2B 108.5 . .
H2A C2 H2B 107.5 . .
C9 C2 N 115.2(4) . .
C9 C2 H2A 108.5 . .
C9 C2 H2B 108.5 . .
H6A C6 H6B 109.5 . .
H6A C6 H6C 109.5 . .
H6B C6 H6C 109.5 . .
C14 C6 H6A 109.5 . .
C14 C6 H6B 109.5 . .
C14 C6 H6C 109.5 . .
C2 C9 H9A 109.6 . .
C2 C9 H9B 109.6 . .
C2 C9 C1B 110.1(4) . .
H9A C9 H9B 108.2 . .
C1B C9 H9A 109.6 . .
C1B C9 H9B 109.6 . .
C77 C14 H14A 109.0 . .
C77 C14 H14B 109.0 . .
C6 C14 C77 113.0(9) . .
C6 C14 H14A 109.0 . .
C6 C14 H14B 109.0 . .
H14A C14 H14B 107.8 . .
N C16 H16A 108.8 . .
N C16 H16B 108.8 . .
H16A C16 H16B 107.7 . .
C17 C16 N 113.7(8) . .
C17 C16 H16A 108.8 . .
C17 C16 H16B 108.8 . .
C16 C17 H17A 108.9 . .
C16 C17 H17B 108.9 . .
C16 C17 C19 113.4(11) . .
H17A C17 H17B 107.7 . .
C19 C17 H17A 108.9 . .
C19 C17 H17B 108.9 . .
H1CA C1C H1CB 109.5 . .
H1CA C1C H1CC 109.5 . .
H1CB C1C H1CC 109.5 . .
C1E C1C H1CA 109.5 . .
C1E C1C H1CB 109.5 . .
C1E C1C H1CC 109.5 . .
H18A C18 H18B 109.5 . .
H18A C18 H18C 109.5 . .
H18B C18 H18C 109.5 . .
C1B C18 H18A 109.5 . .
C1B C18 H18B 109.5 . .
C1B C18 H18C 109.5 . .
C17 C19 H19A 109.9 . .
C17 C19 H19B 109.9 . .
H19A C19 H19B 108.3 . .
C1A C19 C17 109(2) . .
C1A C19 H19A 109.9 . .
C1A C19 H19B 109.9 . .
C19 C1A H1AD 109.5 . .
C19 C1A H1AE 109.5 . .
C19 C1A H1AF 109.5 . .
H1AD C1A H1AE 109.5 . .
H1AD C1A H1AF 109.5 . .
H1AE C1A H1AF 109.5 . .
C9 C1B C18 111.3(6) . .
C9 C1B H1BA 109.4 . .
C9 C1B H1BB 109.4 . .
C18 C1B H1BA 109.4 . .
C18 C1B H1BB 109.4 . .
H1BA C1B H1BB 108.0 . .
H8A C8 H8B 108.5 . .
C15 C8 H8A 110.1 . .
C15 C8 H8B 110.1 . .
C1D C8 H8A 110.1 . .
C1D C8 H8B 110.1 . .
C1D C8 C15 107.8(15) . .
C65 C15 C8 103.2(9) . .
C65 C15 H15A 111.1 . .
C65 C15 H15B 111.1 . .
C8 C15 H15A 111.1 . .
C8 C15 H15B 111.1 . .
H15A C15 H15B 109.1 . .
C8 C1D H1DA 109.5 . .
C8 C1D H1DB 109.5 . .
C8 C1D H1DC 109.5 . .
H1DA C1D H1DB 109.5 . .
H1DA C1D H1DC 109.5 . .
H1DB C1D H1DC 109.5 . .
C3 C1E H1EA 108.5 . .
C3 C1E H1EB 108.5 . .
C1C C1E C3 115.1(14) . .
C1C C1E H1EA 108.5 . .
C1C C1E H1EB 108.5 . .
H1EA C1E H1EB 107.5 . .

loop_
_geom_bond_atom_site_label_1
_geom_bond_atom_site_label_2
_geom_bond_distance
_geom_bond_site_symmetry_2
V1 V4 3.0320(7) 3_666
V1 V6 3.0337(7) 3_666
V1 O1 1.8227(19) .
V1 O2 1.8267(19) .
V1 O3 2.0320(19) .
V1 O8 2.0294(18) .
V1 O13 1.609(2) .
V1 O19 2.2443(5) .
V2 V3 3.0288(7) 3_566
V2 V5 3.0128(7) 3_566
V2 O4 1.8472(19) .
V2 O5 2.030(2) .
V2 O10 1.821(2) .
V2 O14 2.0043(19) .
V2 O15 1.599(2) .
V2 O17 2.2321(5) .
V3 V2 3.0289(7) 3_566
V3 V5 3.0344(7) 3_566
V3 O5 2.012(2) .
V3 O9 1.823(2) 3_566
V3 O10 1.839(2) 3_566
V3 O11 2.0362(19) .
V3 O17 2.2580(5) .
V3 O18 1.603(2) .
V4 V1 3.0319(7) 3_666
V4 V6 3.0327(7) 3_666
V4 O1 1.8434(19) 3_666
V4 O6 2.0187(19) .
V4 O7 1.8262(19) 3_666
V4 O8 2.0209(19) .
V4 O19 2.2371(4) .
V4 O21 1.6039(19) .
V5 V2 3.0128(7) 3_566
V5 V3 3.0345(7) 3_566
V5 O4 1.811(2) 3_566
V5 O9 1.843(2) .
V5 O11 2.022(2) .
V5 O14 2.028(2) .
V5 O17 2.2297(5) .
V5 O22 1.607(2) .
V6 V1 3.0337(7) 3_666
V6 V4 3.0328(7) 3_666
V6 O2 1.8258(19) 3_666
V6 O3 2.0317(19) .
V6 O6 2.0185(19) .
V6 O7 1.8327(19) .
V6 O12 1.6031(19) .
V6 O19 2.2500(5) .
O1 V4 1.8433(19) 3_666
O2 V6 1.8258(19) 3_666
O3 C43 1.421(3) .
O4 V5 1.811(2) 3_566
O5 C26 1.433(3) .
O6 C38 1.423(3) .
O7 V4 1.8263(19) 3_666
O8 C35 1.430(3) .
O9 V3 1.823(2) 3_566
O10 V3 1.838(2) 3_566
O11 C41 1.428(3) .
O14 C50 1.428(3) .
O16 C31 1.363(4) .
O16 C56 1.444(4) .
O17 V2 2.2321(5) 3_566
O17 V3 2.2580(5) 3_566
O17 V5 2.2297(5) 3_566
O19 V1 2.2443(5) 3_666
O19 V4 2.2371(4) 3_666
O19 V6 2.2499(5) 3_666
O23 C31 1.181(4) .
F24 C58 1.322(4) .
O25 C42 1.359(4) .
O25 C61 1.438(4) .
C26 H26A 0.9700 .
C26 H26B 0.9700 .
C26 C36 1.539(4) .
C27 C31 1.531(4) .
C27 C35 1.540(4) .
C27 C38 1.535(4) .
C27 C43 1.548(4) .
F29 C58 1.347(4) .
C35 H35A 0.9700 .
C35 H35B 0.9700 .
C36 C41 1.544(4) .
C36 C42 1.553(5) .
C36 C50 1.538(4) .
F37 C58 1.340(4) .
C38 H38A 0.9700 .
C38 H38B 0.9700 .
C41 H41A 0.9700 .
C41 H41B 0.9700 .
C42 O55 1.151(4) .
C43 H43A 0.9700 .
C43 H43B 0.9700 .
N C65 1.506(4) .
N C1 1.448(8) .
N C10 1.608(10) .
N C21 1.519(4) .
N C2 1.547(6) .
N C16 1.552(12) .
F48 C63 1.344(5) .
C50 H50A 0.9700 .
C50 H50B 0.9700 .
F51 C63 1.339(5) .
F54 C63 1.330(5) .
C56 H56A 0.9700 .
C56 H56B 0.9700 .
C56 C58 1.487(5) .
C61 H61A 0.9700 .
C61 H61B 0.9700 .
C61 C63 1.490(6) .
C65 H65A 0.9700 .
C65 H65B 0.9700 .
C65 H65C 0.9700 .
C65 H65D 0.9700 .
C65 C77 1.525(7) .
C65 C15 1.574(15) .
C77 H77A 0.9700 .
C77 H77B 0.9700 .
C77 C14 1.571(14) .
N0AA C28 1.527(4) .
N0AA C30 1.521(4) .
N0AA C34 1.524(4) .
N0AA C39 1.532(4) .
C28 H28A 0.9700 .
C28 H28B 0.9700 .
C28 C52 1.525(4) .
C30 H30A 0.9700 .
C30 H30B 0.9700 .
C30 C57 1.523(4) .
C32 H32A 0.9700 .
C32 H32B 0.9700 .
C32 C39 1.509(5) .
C32 C53 1.525(4) .
C33 H33A 0.9700 .
C33 H33B 0.9700 .
C33 C40 1.524(4) .
C33 C59 1.512(5) .
C34 H34A 0.9700 .
C34 H34B 0.9700 .
C34 C40 1.521(4) .
C39 H39A 0.9700 .
C39 H39B 0.9700 .
C40 H40A 0.9700 .
C40 H40B 0.9700 .
C44 H44A 0.9700 .
C44 H44B 0.9700 .
C44 C45 1.527(4) .
C44 C52 1.525(4) .
C45 H45A 0.9600 .
C45 H45B 0.9600 .
C45 H45C 0.9600 .
C46 H46A 0.9700 .
C46 H46B 0.9700 .
C46 C57 1.521(4) .
C46 C67 1.523(5) .
C52 H52A 0.9700 .
C52 H52B 0.9700 .
C53 H53A 0.9700 .
C53 H53B 0.9700 .
C53 C64 1.511(5) .
C57 H57A 0.9700 .
C57 H57B 0.9700 .
C59 H59A 0.9600 .
C59 H59B 0.9600 .
C59 H59C 0.9600 .
C64 H64A 0.9600 .
C64 H64B 0.9600 .
C64 H64C 0.9600 .
C67 H67A 0.9600 .
C67 H67B 0.9600 .
C67 H67C 0.9600 .
C1 H1A 0.9700 .
C1 H1B 0.9700 .
C1 C7 1.500(13) .
C3 H3AA 0.9700 .
C3 H3AB 0.9700 .
C3 H3BC 0.9700 .
C3 H3BD 0.9700 .
C3 C5 1.511(6) .
C3 C21 1.498(5) .
C3 C1E 1.74(2) .
C4 H4A 0.9600 .
C4 H4B 0.9600 .
C4 H4C 0.9600 .
C4 C5 1.499(10) .
C5 H5A 0.9700 .
C5 H5B 0.9700 .
C7 H7A 0.9700 .
C7 H7B 0.9700 .
C7 C12 1.534(14) .
C0AA H0AA 0.9700 .
C0AA H0AB 0.9700 .
C0AA C1AA 1.514(14) .
C0AA C11 1.543(15) .
C1AA H1AA 0.9600 .
C1AA H1AB 0.9600 .
C1AA H1AC 0.9600 .
C11 H11A 0.9700 .
C11 H11B 0.9700 .
C11 C10 1.545(16) .
C12 H12A 0.9700 .
C12 H12B 0.9700 .
C12 C13 1.513(16) .
C13 H13A 0.9600 .
C13 H13B 0.9600 .
C13 H13C 0.9600 .
C10 H10A 0.9700 .
C10 H10B 0.9700 .
C21 H21A 0.9700 .
C21 H21B 0.9700 .
C2 H2A 0.9700 .
C2 H2B 0.9700 .
C2 C9 1.534(7) .
C6 H6A 0.9600 .
C6 H6B 0.9600 .
C6 H6C 0.9600 .
C6 C14 1.461(12) .
C9 H9A 0.9700 .
C9 H9B 0.9700 .
C9 C1B 1.537(8) .
C14 H14A 0.9700 .
C14 H14B 0.9700 .
C16 H16A 0.9700 .
C16 H16B 0.9700 .
C16 C17 1.512(15) .
C17 H17A 0.9700 .
C17 H17B 0.9700 .
C17 C19 1.52(2) .
C1C H1CA 0.9600 .
C1C H1CB 0.9600 .
C1C H1CC 0.9600 .
C1C C1E 1.49(3) .
C18 H18A 0.9600 .
C18 H18B 0.9600 .
C18 H18C 0.9600 .
C18 C1B 1.542(13) .
C19 H19A 0.9700 .
C19 H19B 0.9700 .
C19 C1A 1.30(3) .
C1A H1AD 0.9600 .
C1A H1AE 0.9600 .
C1A H1AF 0.9600 .
C1B H1BA 0.9700 .
C1B H1BB 0.9700 .
C8 H8A 0.9700 .
C8 H8B 0.9700 .
C8 C15 1.57(2) .
C8 C1D 1.36(3) .
C15 H15A 0.9700 .
C15 H15B 0.9700 .
C1D H1DA 0.9600 .
C1D H1DB 0.9600 .
C1D H1DC 0.9600 .
C1E H1EA 0.9700 .
C1E H1EB 0.9700 .

loop_
_geom_torsion_atom_site_label_1
_geom_torsion_atom_site_label_2
_geom_torsion_atom_site_label_3
_geom_torsion_atom_site_label_4
_geom_torsion
_geom_torsion_site_symmetry_1
_geom_torsion_site_symmetry_4
V1 V6 O7 V4 46.84(9) 3_666 3_666
V1 O3 C43 C27 68.2(3) . .
V1 O8 C35 C27 -69.1(2) . .
V2 V5 O9 V3 46.58(9) 3_566 3_566
V2 O5 C26 C36 -67.8(3) . .
V2 O14 C50 C36 69.1(3) . .
V3 V2 O4 V5 47.28(9) 3_566 3_566
V3 O5 C26 C36 70.7(3) . .
V3 O11 C41 C36 -68.2(3) . .
V4 V1 O2 V6 46.90(9) 3_666 3_666
V4 O6 C38 C27 -69.0(2) . .
V4 O8 C35 C27 68.2(2) . .
V5 V2 O10 V3 -48.47(9) 3_566 3_566
V5 O11 C41 C36 69.0(3) . .
V5 O14 C50 C36 -68.6(3) . .
V6 V1 O1 V4 -47.15(9) 3_666 3_666
V6 O3 C43 C27 -68.7(3) . .
V6 O6 C38 C27 69.7(2) . .
O1 V1 O2 V6 80.81(11) . 3_666
O2 V1 O1 V4 -80.50(11) . 3_666
O2 V6 O7 V4 80.20(11) 3_666 3_666
O3 V1 O1 V4 77.95(10) . 3_666
O3 V1 O2 V6 -14.2(3) . 3_666
O3 V6 O7 V4 -78.01(10) . 3_666
O4 V2 O10 V3 -82.19(11) . 3_566
O4 V5 O9 V3 81.09(11) 3_566 3_566
O5 V2 O4 V5 -77.74(11) . 3_566
O5 V2 O10 V3 10.9(3) . 3_566
O5 C26 C36 C41 -62.1(3) . .
O5 C26 C36 C42 179.7(3) . .
O5 C26 C36 C50 60.4(3) . .
O6 V6 O7 V4 -14.9(3) . 3_666
O8 V1 O1 V4 15.1(3) . 3_666
O8 V1 O2 V6 -77.88(10) . 3_666
O10 V2 O4 V5 81.26(11) . 3_566
O11 V5 O9 V3 -17.8(3) . 3_566
O12 V6 O7 V4 -174.32(11) . 3_666
O13 V1 O1 V4 173.88(10) . 3_666
O13 V1 O2 V6 -173.25(10) . 3_666
O14 V2 O4 V5 -14.6(3) . 3_566
O14 V2 O10 V3 76.67(11) . 3_566
O14 V5 O9 V3 -78.25(11) . 3_566
O15 V2 O4 V5 -172.41(11) . 3_566
O15 V2 O10 V3 172.90(10) . 3_566
O16 C56 C58 F24 177.3(3) . .
O16 C56 C58 F29 -63.0(4) . .
O16 C56 C58 F37 56.5(4) . .
O17 V2 O4 V5 -0.37(8) . 3_566
O17 V2 O10 V3 -1.14(8) . 3_566
O17 V5 O9 V3 -0.63(9) . 3_566
O19 V1 O1 V4 0.20(8) . 3_666
O19 V1 O2 V6 -0.16(8) . 3_666
O19 V6 O7 V4 -0.36(8) . 3_666
O22 V5 O9 V3 -173.40(11) . 3_566
O25 C61 C63 F48 -57.6(5) . .
O25 C61 C63 F51 -177.6(3) . .
O25 C61 C63 F54 62.4(5) . .
C26 C36 C41 O11 61.2(3) . .
C26 C36 C42 O25 -172.7(3) . .
C26 C36 C42 O55 0.3(6) . .
C26 C36 C50 O14 -60.7(3) . .
C31 O16 C56 C58 -99.6(3) . .
C31 C27 C35 O8 176.5(2) . .
C31 C27 C38 O6 -177.8(2) . .
C31 C27 C43 O3 -178.4(2) . .
C35 C27 C31 O16 159.1(2) . .
C35 C27 C31 O23 -24.2(4) . .
C35 C27 C38 O6 61.3(3) . .
C35 C27 C43 O3 -61.5(3) . .
C38 C27 C31 O16 36.7(3) . .
C38 C27 C31 O23 -146.6(3) . .
C38 C27 C35 O8 -60.8(3) . .
C38 C27 C43 O3 61.4(3) . .
C41 C36 C42 O25 68.5(4) . .
C41 C36 C42 O55 -118.5(5) . .
C41 C36 C50 O14 61.5(3) . .
C42 O25 C61 C63 102.0(4) . .
C42 C36 C41 O11 178.6(3) . .
C42 C36 C50 O14 -179.2(2) . .
C43 C27 C31 O16 -82.8(3) . .
C43 C27 C31 O23 94.0(3) . .
C43 C27 C35 O8 61.6(3) . .
C43 C27 C38 O6 -61.3(3) . .
N C65 C77 C14 -178.9(6) . .
N C65 C15 C8 176.0(10) . .
N C1 C7 C12 175.4(8) . .
N C2 C9 C1B -161.5(5) . .
N C16 C17 C19 174.6(13) . .
C50 C36 C41 O11 -61.9(3) . .
C50 C36 C42 O25 -51.9(4) . .
C50 C36 C42 O55 121.1(4) . .
C56 O16 C31 O23 -4.6(4) . .
C56 O16 C31 C27 172.2(2) . .
C61 O25 C42 C36 177.9(3) . .
C61 O25 C42 O55 5.0(6) . .
C65 N C1 C7 179.2(6) . .
C65 N C10 C11 -178.1(7) . .
C65 N C21 C3 55.2(5) . .
C65 N C2 C9 -52.6(6) . .
C65 N C16 C17 -54.3(14) . .
C65 C77 C14 C6 -58.3(10) . .
N0AA C28 C52 C44 167.9(3) . .
N0AA C30 C57 C46 -176.1(3) . .
N0AA C34 C40 C33 172.3(3) . .
C28 N0AA C30 C57 -174.6(3) . .
C28 N0AA C34 C40 61.3(3) . .
C28 N0AA C39 C32 -50.0(3) . .
C30 N0AA C28 C52 -178.9(2) . .
C30 N0AA C34 C40 -57.6(3) . .
C30 N0AA C39 C32 68.5(3) . .
C34 N0AA C28 C52 59.5(3) . .
C34 N0AA C30 C57 -53.6(3) . .
C34 N0AA C39 C32 -170.2(3) . .
C39 N0AA C28 C52 -58.3(3) . .
C39 N0AA C30 C57 64.8(3) . .
C39 N0AA C34 C40 -178.4(3) . .
C39 C32 C53 C64 -175.3(3) . .
C45 C44 C52 C28 174.5(3) . .
C53 C32 C39 N0AA -169.5(3) . .
C59 C33 C40 C34 174.8(3) . .
C67 C46 C57 C30 179.2(3) . .
C1 N C65 C77 -178.7(6) . .
C1 N C21 C3 -70.7(6) . .
C1 N C2 C9 63.4(7) . .
C1 C7 C12 C13 174.9(10) . .
C5 C3 C21 N 171.5(5) . .
C0AA C11 C10 N -172.2(8) . .
C1AA C0AA C11 C10 179.0(10) . .
C10 N C65 C15 -171.0(8) . .
C10 N C21 C3 -53.8(6) . .
C10 N C16 C17 59.8(12) . .
C21 N C65 C77 51.1(5) . .
C21 N C65 C15 77.3(7) . .
C21 N C1 C7 -53.1(8) . .
C21 N C10 C11 -61.2(8) . .
C21 N C2 C9 -170.1(5) . .
C21 N C16 C17 170.1(10) . .
C21 C3 C5 C4 76.0(6) . .
C21 C3 C1E C1C 158.4(14) . .
C2 N C65 C77 -61.2(5) . .
C2 N C1 C7 66.7(7) . .
C2 N C21 C3 166.5(5) . .
C2 C9 C1B C18 79.0(7) . .
C16 N C65 C15 -56.3(10) . .
C16 N C10 C11 50.1(9) . .
C16 N C21 C3 -162.1(7) . .
C16 C17 C19 C1A -71.9(18) . .
C1D C8 C15 C65 36.6(19) . .
C1E C3 C21 N -165.4(7) . .
